data_7063680
loop_
_publ_author_name
'Naaz, Farha'
'Khan, Ishaat M.'
'Shakya, Sonam'
'Islam, Maidul'
'Alam, Nisat'
'Alarifi, Abdullah'
'Li, Xiang'

_publ_section_title
;
 Spectrophotometric and computational insights into the
 2-ethylimidazole--3,5-dinitrobenzoic acid complex: BSA interaction and
 antimicrobial activity
;
_journal_issue 13
_journal_name_full 'New Journal of Chemistry'
_journal_page_first 5402
_journal_page_last 5419
_journal_paper_doi 10.1039/D5NJ00346F
_journal_volume 49
_journal_year 2025
_chemical_absolute_configuration unk
_chemical_formula_moiety 'C7 H3 N2 O6, C5 H9 N2'
_chemical_formula_sum 'C12 H12 N4 O6'
_chemical_formula_weight 308.25
_space_group_crystal_system monoclinic
_space_group_IT_number 4
_space_group_name_Hall 'P 2yb'
_space_group_name_H-M_alt 'P 1 21 1'
_symmetry_Int_Tables_number 4
_atom_sites_solution_primary iterative
_audit_creation_date 2023-05-09
_audit_creation_method
;
Olex2 1.2
(compiled 2018.05.29 svn.r3508 for OlexSys, GUI svn.r5506)
;
_audit_update_record
;
2024-03-30 deposited with the CCDC.	2025-02-25 downloaded from the CCDC.
;
_cell_angle_alpha 90
_cell_angle_beta 100.200(3)
_cell_angle_gamma 90
_cell_formula_units_Z 2
_cell_length_a 7.6216(3)
_cell_length_b 8.5476(3)
_cell_length_c 10.8555(3)
_cell_measurement_reflns_used 6194
_cell_measurement_temperature 293(2)
_cell_measurement_theta_max 23.66
_cell_measurement_theta_min 1.97
_cell_volume 696.02(4)
_computing_molecular_graphics 'Olex2 (Dolomanov et al., 2009)'
_computing_publication_material 'Olex2 (Dolomanov et al., 2009)'
_computing_structure_refinement 'olex2.refine (Bourhis et al., 2015)'
_computing_structure_solution 'olex2.solve (Bourhis et al., 2015)'
_diffrn_ambient_temperature 293(2)
_diffrn_measured_fraction_theta_full 0.9242
_diffrn_measured_fraction_theta_max 0.9242
_diffrn_measurement_device 'four-circle diffractometer'
_diffrn_measurement_device_type 'XtaLAB Synergy, Dualflex, HyPix3000'
_diffrn_radiation_type 'Mo K\a'
_diffrn_radiation_wavelength 0.71073
_diffrn_reflns_av_R_equivalents 0.0330
_diffrn_reflns_av_unetI/netI 0.0331
_diffrn_reflns_limit_h_max 9
_diffrn_reflns_limit_h_min -9
_diffrn_reflns_limit_k_max 10
_diffrn_reflns_limit_k_min -10
_diffrn_reflns_limit_l_max 13
_diffrn_reflns_limit_l_min -13
_diffrn_reflns_number 12034
_diffrn_reflns_theta_full 27.4207
_diffrn_reflns_theta_max 27.42
_diffrn_reflns_theta_min 1.91
_exptl_absorpt_coefficient_mu 0.120
_exptl_absorpt_correction_T_max 1.000000
_exptl_absorpt_correction_T_min 0.531993
_exptl_absorpt_correction_type multi-scan
_exptl_absorpt_process_details
;
CrysAlisPro 1.171.40.82a (Rigaku Oxford Diffraction, 2020)
Empirical absorption correction using spherical harmonics,
implemented in SCALE3 ABSPACK scaling algorithm.
;
_exptl_crystal_colour colourless
_exptl_crystal_colour_primary colourless
_exptl_crystal_density_diffrn 1.4707
_exptl_crystal_description block
_exptl_crystal_F_000 320.2037
_exptl_crystal_size_max 0.45
_exptl_crystal_size_mid 0.23
_exptl_crystal_size_min 0.16
_refine_diff_density_max 0.1795
_refine_diff_density_min -0.1677
_refine_diff_density_rms 0.0344
_refine_ls_abs_structure_details 'Flack, H. D. (1983). Acta Cryst. A39, 876-881.'
_refine_ls_abs_structure_Flack 7.08(18)
_refine_ls_d_res_high 0.7717
_refine_ls_d_res_low 10.6839
_refine_ls_extinction_expression Fc^*^=kFc[1+0.001xFc^2^\l^3^/sin(2\q)]^-1/4^
_refine_ls_goodness_of_fit_ref 1.0862
_refine_ls_hydrogen_treatment mixed
_refine_ls_matrix_type full
_refine_ls_number_constraints 19
_refine_ls_number_parameters 205
_refine_ls_number_reflns 2937
_refine_ls_number_restraints 1
_refine_ls_restrained_S_all 1.0862
_refine_ls_R_factor_all 0.0497
_refine_ls_R_factor_gt 0.0371
_refine_ls_shift/su_max 0.0134
_refine_ls_shift/su_mean 0.0013
_refine_ls_structure_factor_coef Fsqd
_refine_ls_weighting_details 'w=1/[\s^2^(Fo^2^)+(0.0238P)^2^+0.0436P] where P=(Fo^2^+2Fc^2^)/3'
_refine_ls_weighting_scheme calc
_refine_ls_wR_factor_gt 0.0665
_refine_ls_wR_factor_ref 0.0731
_reflns_Friedel_coverage 0.891
_reflns_limit_h_max 9
_reflns_limit_h_min -9
_reflns_limit_k_max 10
_reflns_limit_k_min -10
_reflns_limit_l_max 13
_reflns_limit_l_min -13
_reflns_number_gt 2361
_reflns_number_total 2937
_reflns_threshold_expression I>=2u(I)
_cod_data_source_file d5nj00346f2.cif
_cod_data_source_block A
_cod_depositor_comments 'Adding full bibliography for 7063680.cif.'
_cod_original_sg_symbol_Hall ' P 2yb'
_cod_database_code 7063680
_olex2_refinement_description
;
1. Fixed Uiso
 At 1.2 times of:
  All C(H) groups, All C(H,H) groups, All N(H) groups
 At 1.5 times of:
  All C(H,H,H) groups
2.a Secondary CH2 refined with riding coordinates:
 C11(H11a,H11b)
2.b Aromatic/amide H refined with riding coordinates:
 C4(H4), C2(H2), C6(H6), N3(H3), C8(H8), C9(H9)
2.c Idealised Me refined as rotating group:
 C12(H12a,H12b,H12c)
;
_olex2_submission_special_instructions 'No special instructions were received'

loop_
_space_group_symop_id
_space_group_symop_operation_xyz
1 x,y,z
2 -x,y+1/2,-z

loop_
_atom_site_label
_atom_site_type_symbol
_atom_site_fract_x
_atom_site_fract_y
_atom_site_fract_z
_atom_site_U_iso_or_equiv
_atom_site_adp_type
_atom_site_occupancy
_atom_site_refinement_flags_posn
O5 O -0.18862(19) -0.30479(15) -0.33577(11) 0.0570(4) Uani 1.000000 .
O4 O -0.4098(2) -0.26280(19) -0.79273(13) 0.0669(4) Uani 1.000000 .
O6 O -0.33223(18) -0.47728(17) -0.23597(12) 0.0596(4) Uani 1.000000 .
N4 N 0.0679(2) -0.69477(19) 0.10046(16) 0.0473(4) Uani 1.000000 .
N2 N -0.5494(3) -0.32529(19) -0.78255(14) 0.0526(4) Uani 1.000000 .
O2 O -1.06393(19) -0.5185(2) -0.59553(14) 0.0773(5) Uani 1.000000 .
O3 O -0.6666(2) -0.35616(19) -0.87130(12) 0.0791(5) Uani 1.000000 .
N1 N -0.9382(2) -0.5350(2) -0.50984(17) 0.0570(5) Uani 1.000000 .
N3 N -0.0669(2) -0.58971(19) -0.06774(13) 0.0482(4) Uani 1.000000 .
O1 O -0.9464(2) -0.6026(2) -0.41227(15) 0.0806(5) Uani 1.000000 .
C7 C -0.3143(3) -0.3956(2) -0.32805(16) 0.0430(4) Uani 1.000000 .
C3 C -0.5790(3) -0.3685(2) -0.65668(15) 0.0405(4) Uani 1.000000 .
C6 C -0.6266(2) -0.4666(2) -0.42544(16) 0.0400(4) Uani 1.000000 .
C10 C -0.0834(3) -0.6267(2) 0.04794(16) 0.0417(4) Uani 1.000000 .
C5 C -0.4637(2) -0.4062(2) -0.44055(15) 0.0375(4) Uani 1.000000 .
C1 C -0.7646(2) -0.4712(2) -0.52701(16) 0.0415(4) Uani 1.000000 .
C4 C -0.4386(2) -0.3566(2) -0.55751(15) 0.0400(4) Uani 1.000000 .
C2 C -0.7443(3) -0.4219(2) -0.64413(17) 0.0456(5) Uani 1.000000 .
C8 C 0.1802(3) -0.7017(2) 0.01541(19) 0.0553(6) Uani 1.000000 .
C11 C -0.2411(3) -0.5944(3) 0.10599(19) 0.0566(6) Uani 1.000000 .
C9 C 0.0963(3) -0.6362(2) -0.08954(19) 0.0546(5) Uani 1.000000 .
C12 C -0.2930(3) -0.7305(3) 0.1816(2) 0.0678(6) Uani 1.000000 .
H4 H -0.3295(2) -0.3161(2) -0.56910(15) 0.0480(5) Uiso 1.000000 R
H2 H -0.8383(3) -0.4247(2) -0.71164(17) 0.0547(6) Uiso 1.000000 R
H6 H -0.6434(2) -0.5037(2) -0.34783(16) 0.0480(5) Uiso 1.000000 R
H3 H -0.1468(2) -0.54336(19) -0.12116(13) 0.0579(5) Uiso 1.000000 R
H8 H 0.2943(3) -0.7444(2) 0.02861(19) 0.0663(7) Uiso 1.000000 R
H11a H -0.2165(3) -0.5039(3) 0.16022(19) 0.0679(7) Uiso 1.000000 R
H11b H -0.3411(3) -0.5686(3) 0.04067(19) 0.0679(7) Uiso 1.000000 R
H9 H 0.1402(3) -0.6242(2) -0.16366(19) 0.0655(7) Uiso 1.000000 R
H12a H -0.1940(7) -0.7581(12) 0.2456(9) 0.1018(10) Uiso 1.000000 GR
H12b H -0.3926(13) -0.7010(6) 0.2197(12) 0.1018(10) Uiso 1.000000 GR
H12c H -0.325(2) -0.8186(6) 0.1275(3) 0.1018(10) Uiso 1.000000 GR
H4a H 0.089(3) -0.728(3) 0.177(2) 0.071(7) Uiso 1.000000 .

loop_
_atom_site_aniso_label
_atom_site_aniso_U_11
_atom_site_aniso_U_22
_atom_site_aniso_U_33
_atom_site_aniso_U_12
_atom_site_aniso_U_13
_atom_site_aniso_U_23
O5 0.0582(9) 0.0657(10) 0.0402(7) -0.0182(8) -0.0103(6) 0.0004(7)
O4 0.0754(11) 0.0805(11) 0.0485(8) 0.0000(9) 0.0214(8) 0.0030(8)
O6 0.0561(9) 0.0759(10) 0.0397(7) -0.0062(7) -0.0112(6) 0.0197(7)
N4 0.0512(11) 0.0500(10) 0.0357(8) 0.0067(8) -0.0058(8) 0.0034(8)
N2 0.0691(12) 0.0517(11) 0.0346(9) 0.0097(10) 0.0030(9) 0.0008(8)
O2 0.0399(9) 0.1086(14) 0.0754(11) 0.0017(9) -0.0115(8) -0.0095(10)
O3 0.1024(13) 0.0928(13) 0.0325(7) -0.0076(10) -0.0145(8) 0.0032(8)
N1 0.0437(11) 0.0689(12) 0.0555(11) 0.0011(9) 0.0012(9) -0.0113(10)
N3 0.0515(11) 0.0533(10) 0.0360(8) 0.0043(8) -0.0029(7) 0.0098(7)
O1 0.0604(10) 0.1131(14) 0.0693(10) -0.0167(10) 0.0142(8) 0.0115(11)
C7 0.0446(11) 0.0468(11) 0.0329(10) 0.0025(10) -0.0056(8) -0.0018(9)
C3 0.0498(12) 0.0404(11) 0.0291(9) 0.0065(9) 0.0009(8) -0.0002(8)
C6 0.0460(11) 0.0409(10) 0.0310(9) 0.0053(9) 0.0013(8) -0.0010(8)
C10 0.0472(11) 0.0407(10) 0.0338(9) 0.0011(9) -0.0019(8) 0.0026(9)
C5 0.0411(10) 0.0355(10) 0.0323(9) 0.0022(8) -0.0038(7) -0.0002(8)
C1 0.0349(10) 0.0446(11) 0.0427(10) 0.0024(9) 0.0004(8) -0.0042(9)
C4 0.0424(11) 0.0396(10) 0.0358(9) 0.0021(8) 0.0013(8) -0.0033(8)
C2 0.0470(12) 0.0486(12) 0.0356(10) 0.0073(9) -0.0085(8) -0.0051(9)
C8 0.0478(13) 0.0623(14) 0.0548(12) 0.0077(11) 0.0067(10) -0.0004(11)
C11 0.0582(13) 0.0623(14) 0.0489(11) 0.0119(11) 0.0087(10) 0.0031(11)
C9 0.0552(14) 0.0612(13) 0.0483(12) 0.0044(11) 0.0120(10) 0.0064(11)
C12 0.0658(15) 0.0810(17) 0.0580(13) -0.0037(14) 0.0144(11) 0.0113(13)

loop_
_atom_type_symbol
_atom_type_scat_dispersion_real
_atom_type_scat_dispersion_imag
_atom_type_scat_Cromer_Mann_a1
_atom_type_scat_Cromer_Mann_a2
_atom_type_scat_Cromer_Mann_a3
_atom_type_scat_Cromer_Mann_a4
_atom_type_scat_Cromer_Mann_b1
_atom_type_scat_Cromer_Mann_b2
_atom_type_scat_Cromer_Mann_b3
_atom_type_scat_Cromer_Mann_b4
_atom_type_scat_Cromer_Mann_c
_atom_type_scat_source
_atom_type_scat_dispersion_source
H 0.00000 0.00000 0.49300 0.32291 0.14019 0.04081 10.51090 26.12570 3.14236 57.79970 0.0030380000826 'International Tables Volume C Table 6.1.1.4 (pp. 500-502)' 'Henke, Gullikson and Davis, At. Data and Nucl. Data Tables, 1993, 54, 2'
C 0.00347 0.00161 2.31000 1.02000 1.58860 0.86500 20.84390 10.20750 0.56870 51.65120 0.215599998832 'International Tables Volume C Table 6.1.1.4 (pp. 500-502)' 'Henke, Gullikson and Davis, At. Data and Nucl. Data Tables, 1993, 54, 2'
O 0.01158 0.00611 3.04850 2.28680 1.54630 0.86700 13.27710 5.70110 0.32390 32.90890 0.250800013542 'International Tables Volume C Table 6.1.1.4 (pp. 500-502)' 'Henke, Gullikson and Davis, At. Data and Nucl. Data Tables, 1993, 54, 2'
N 0.00653 0.00323 12.21260 3.13220 2.01250 1.16630 0.00570 9.89330 28.99750 0.58260 -11.5290002823 'International Tables Volume C Table 6.1.1.4 (pp. 500-502)' 'Henke, Gullikson and Davis, At. Data and Nucl. Data Tables, 1993, 54, 2'

loop_
_geom_angle_atom_site_label_1
_geom_angle_atom_site_label_2
_geom_angle_atom_site_label_3
_geom_angle
_geom_angle_site_symmetry_1
_geom_angle_site_symmetry_3
_geom_angle_publ_flag
C8 N4 C10 109.23(17) . . ?
H4a N4 C10 124.0(15) . . ?
H4a N4 C8 126.8(15) . . ?
O3 N2 O4 123.66(18) . . ?
C3 N2 O4 118.46(17) . . ?
C3 N2 O3 117.88(19) . . ?
O1 N1 O2 124.32(19) . . ?
C1 N1 O2 117.56(19) . . ?
C1 N1 O1 118.11(16) . . ?
C9 N3 C10 109.73(16) . . ?
H3 N3 C10 125.13(11) . . ?
H3 N3 C9 125.13(10) . . ?
O6 C7 O5 126.65(16) . . ?
C5 C7 O5 117.29(17) . . ?
C5 C7 O6 116.04(17) . . ?
C4 C3 N2 118.73(17) . . ?
C2 C3 N2 118.12(15) . . ?
C2 C3 C4 123.13(16) . . ?
C1 C6 C5 119.25(16) . . ?
H6 C6 C5 120.37(9) . . ?
H6 C6 C1 120.37(11) . . ?
N3 C10 N4 106.96(17) . . ?
C11 C10 N4 127.52(17) . . ?
C11 C10 N3 125.52(17) . . ?
C6 C5 C7 119.26(16) . . ?
C4 C5 C7 120.96(17) . . ?
C4 C5 C6 119.77(16) . . ?
C6 C1 N1 118.87(17) . . ?
C2 C1 N1 118.78(16) . . ?
C2 C1 C6 122.33(17) . . ?
C5 C4 C3 118.63(17) . . ?
H4 C4 C3 120.68(11) . . ?
H4 C4 C5 120.68(10) . . ?
C1 C2 C3 116.79(16) . . ?
H2 C2 C3 121.61(10) . . ?
H2 C2 C1 121.61(11) . . ?
C9 C8 N4 107.26(19) . . ?
H8 C8 N4 126.37(11) . . ?
H8 C8 C9 126.37(13) . . ?
C12 C11 C10 113.38(17) . . ?
H11a C11 C10 108.90(11) . . ?
H11a C11 C12 108.90(12) . . ?
H11b C11 C10 108.90(10) . . ?
H11b C11 C12 108.90(11) . . ?
H11b C11 H11a 107.7 . . ?
C8 C9 N3 106.82(18) . . ?
H9 C9 N3 126.59(10) . . ?
H9 C9 C8 126.59(13) . . ?
H12a C12 C11 109.5 . . ?
H12b C12 C11 109.5 . . ?
H12b C12 H12a 109.5 . . ?
H12c C12 C11 109.5 . . ?
H12c C12 H12a 109.5 . . ?
H12c C12 H12b 109.5 . . ?

loop_
_geom_bond_atom_site_label_1
_geom_bond_atom_site_label_2
_geom_bond_distance
_geom_bond_site_symmetry_2
_geom_bond_publ_flag
O5 C7 1.247(2) . ?
O4 N2 1.213(2) . ?
O6 C7 1.246(2) . ?
N4 C10 1.326(2) . ?
N4 C8 1.367(3) . ?
N4 H4a 0.86(2) . ?
N2 O3 1.221(2) . ?
N2 C3 1.471(2) . ?
O2 N1 1.220(2) . ?
N1 O1 1.218(2) . ?
N1 C1 1.473(2) . ?
N3 C10 1.322(2) . ?
N3 C9 1.365(3) . ?
N3 H3 0.8600 . ?
C7 C5 1.518(2) . ?
C3 C4 1.381(2) . ?
C3 C2 1.369(3) . ?
C6 C5 1.381(2) . ?
C6 C1 1.383(2) . ?
C6 H6 0.9300 . ?
C10 C11 1.479(3) . ?
C5 C4 1.383(2) . ?
C1 C2 1.374(2) . ?
C4 H4 0.9300 . ?
C2 H2 0.9300 . ?
C8 C9 1.328(3) . ?
C8 H8 0.9300 . ?
C11 C12 1.517(3) . ?
C11 H11a 0.9700 . ?
C11 H11b 0.9700 . ?
C9 H9 0.9300 . ?
C12 H12a 0.9600 . ?
C12 H12b 0.9600 . ?
C12 H12c 0.9600 . ?
